data_7109097
loop_
_publ_author_name
'Harapriya Rath'
'Grigore A. Timco'
'Valdis Corradini'
'Alberto Ghirri'
'Umberto del Pennino'
'Antonio Fernandez'
'Robin G. Pritchard'
'Christopher A. Muryn'
'Marco Affronte'
'Richard E. P. Winpenny'

_publ_section_title
;
 Studies of hybrid organic-inorganic [2] and [3]rotaxanes bound to Au
 surfaces
;
_journal_name_full Chem.Commun.
_journal_page_first 3404
_journal_paper_doi 10.1039/c3cc38699f
_journal_volume 49
_journal_year 2013
_chemical_absolute_configuration ad
_chemical_compound_source 'synthesis as described'
_chemical_formula_moiety 'C96 H164 Cr7 F8 N Ni O32 S2'
_chemical_formula_sum 'C96 H164 Cr7 F8 N Ni O32 S2'
_chemical_formula_weight 2483.13
_chemical_name_systematic
;
?
;
_space_group_IT_number 34
_symmetry_cell_setting orthorhombic
_symmetry_Int_Tables_number 34
_symmetry_space_group_name_Hall 'P 2 -2n'
_symmetry_space_group_name_H-M 'P n n 2'
_atom_sites_solution_hydrogens geom
_atom_sites_solution_primary direct
_atom_sites_solution_secondary difmap
_audit_conform_dict_location ftp://ftp.iucr.org/pub/cif_core.dic
_audit_conform_dict_name cif_core.dic
_audit_conform_dict_version 2.4
_audit_creation_date 2011-04-10T01:46:28-00:00
_audit_creation_method 'WinGX routine CIF_UPDATE'
_cell_angle_alpha 90
_cell_angle_beta 90
_cell_angle_gamma 90
_cell_formula_units_Z 2
_cell_length_a 14.5209(3)
_cell_length_b 17.2203(3)
_cell_length_c 27.2140(5)
_cell_measurement_reflns_used 7114
_cell_measurement_temperature 100(2)
_cell_measurement_theta_max 26.022
_cell_measurement_theta_min 1.018
_cell_measurement_wavelength 0.71073
_cell_volume 6805.0(2)
_computing_cell_refinement 'HKL Scalepack (Otwinowski & Minor 1997)'
_computing_data_collection 'Collect (Nonius BV, 1997-2000)'
_computing_data_reduction 'HKL Denzo and Scalepack (Otwinowski & Minor 1997)'
_computing_molecular_graphics 'Ortep-3 for Windows (Farrugia, 1997)'
_computing_publication_material 'WinGX publication routines (Farrugia, 1999)'
_computing_structure_refinement 'SHELXL-97 (Sheldrick, 2008)'
_computing_structure_solution 'SIR92 (Giacovazzo et al, 1993)'
_diffrn_ambient_temperature 100(2)
_diffrn_detector 'CCD plate'
_diffrn_detector_area_resol_mean 9
_diffrn_measured_fraction_theta_full 0.992
_diffrn_measured_fraction_theta_max 0.992
_diffrn_measurement_device '95mm CCD camera on \k-goniostat'
_diffrn_measurement_device_type KappaCCD
_diffrn_measurement_method 'CCD rotation images, thick slices'
_diffrn_orient_matrix_type 'by Nonius Collect from scalepack cell'
_diffrn_orient_matrix_UB_11 -0.686446E-1
_diffrn_orient_matrix_UB_12 0.19629E-2
_diffrn_orient_matrix_UB_13 -0.26714E-2
_diffrn_orient_matrix_UB_21 -0.54373E-2
_diffrn_orient_matrix_UB_22 -0.331799E-1
_diffrn_orient_matrix_UB_23 0.300172E-1
_diffrn_orient_matrix_UB_31 -0.959E-3
_diffrn_orient_matrix_UB_32 0.476181E-1
_diffrn_orient_matrix_UB_33 0.210258E-1
_diffrn_radiation_monochromator graphite
_diffrn_radiation_probe x-ray
_diffrn_radiation_type MoK\a
_diffrn_radiation_wavelength 0.71073
_diffrn_reflns_av_R_equivalents 0.076
_diffrn_reflns_av_unetI/netI 0.055
_diffrn_reflns_limit_h_max 17
_diffrn_reflns_limit_h_min -17
_diffrn_reflns_limit_k_max 21
_diffrn_reflns_limit_k_min -21
_diffrn_reflns_limit_l_max 33
_diffrn_reflns_limit_l_min -33
_diffrn_reflns_number 52611
_diffrn_reflns_reduction_process
;
Scaled and merged with Sortav
R.H. Blessing, (1987) Cryst. Rev. 1, 3-58
R.H. Blessing, (1989) J. Appl. Cryst. 22, 396-397
;
_diffrn_reflns_theta_full 26
_diffrn_reflns_theta_max 26
_diffrn_reflns_theta_min 2.99
_diffrn_source 'Enraf Nonius FR590'
_exptl_absorpt_coefficient_mu 0.775
_exptl_absorpt_correction_T_max 0.9127
_exptl_absorpt_correction_T_min 0.818
_exptl_absorpt_correction_type multi-scan
_exptl_absorpt_process_details
;
Blessing, R. H. (1995) Acta Cryst., A51, 33-38.
;
_exptl_crystal_colour green
_exptl_crystal_density_diffrn 1.212
_exptl_crystal_density_method 'not measured'
_exptl_crystal_description plate
_exptl_crystal_F_000 2606
_exptl_crystal_size_max 0.27
_exptl_crystal_size_mid 0.2
_exptl_crystal_size_min 0.12
_refine_diff_density_max 0.584
_refine_diff_density_min -0.568
_refine_diff_density_rms 0.086
_refine_ls_abs_structure_details 'Flack H D (1983), Acta Cryst. A39, 876-881'
_refine_ls_abs_structure_Flack 0.52(3)
_refine_ls_extinction_coef 0.0073(10)
_refine_ls_extinction_expression Fc^*^=kFc[1+0.001xFc^2^\l^3^/sin(2\q)]^-1/4^
_refine_ls_extinction_method SHELXL
_refine_ls_goodness_of_fit_ref 1.147
_refine_ls_hydrogen_treatment constr
_refine_ls_matrix_type full
_refine_ls_number_parameters 659
_refine_ls_number_reflns 12574
_refine_ls_number_restraints 732
_refine_ls_restrained_S_all 1.184
_refine_ls_R_factor_all 0.1145
_refine_ls_R_factor_gt 0.0854
_refine_ls_shift/su_max 0.025
_refine_ls_shift/su_mean 0
_refine_ls_structure_factor_coef Fsqd
_refine_ls_weighting_details 'calc w=1/[\s^2^(Fo^2^)+(0.1228P)^2^+3.4396P] where P=(Fo^2^+2Fc^2^)/3'
_refine_ls_weighting_scheme calc
_refine_ls_wR_factor_gt 0.2196
_refine_ls_wR_factor_ref 0.2389
_reflns_number_gt 8708
_reflns_number_total 12574
_reflns_threshold_expression >2\s(I)
_cod_data_source_file c3cc38699f.txt
_cod_data_source_block rob
_cod_database_code 7109097

loop_
_symmetry_equiv_pos_as_xyz
'x, y, z'
'-x, -y, z'
'-x+1/2, y+1/2, z+1/2'
'x+1/2, -y+1/2, z+1/2'

loop_
_atom_site_label
_atom_site_type_symbol
_atom_site_fract_x
_atom_site_fract_y
_atom_site_fract_z
_atom_site_U_iso_or_equiv
_atom_site_adp_type
_atom_site_occupancy
_atom_site_symmetry_multiplicity
_atom_site_calc_flag
_atom_site_refinement_flags
_atom_site_disorder_assembly
_atom_site_disorder_group
C1 C 0.1045(7) 0.1168(6) 0.3629(3) 0.087(3) Uani 1 1 d DU . .
C2 C 0.1464(7) 0.1349(6) 0.4119(3) 0.094(3) Uani 1 1 d DU . .
C3 C 0.1536(12) 0.2199(6) 0.4195(5) 0.151(6) Uani 1 1 d DU . .
H3A H 0.1803 0.2302 0.4519 0.226 Uiso 1 1 calc R . .
H3B H 0.0921 0.2432 0.4177 0.226 Uiso 1 1 calc R . .
H3C H 0.193 0.2425 0.394 0.226 Uiso 1 1 calc R . .
C4 C 0.0930(7) 0.0923(7) 0.4521(3) 0.096(3) Uani 1 1 d DU . .
H4A H 0.1201 0.1043 0.4842 0.144 Uiso 1 1 calc R . .
H4B H 0.0962 0.0362 0.4463 0.144 Uiso 1 1 calc R . .
H4C H 0.0285 0.1091 0.4516 0.144 Uiso 1 1 calc R . .
C5 C 0.2443(8) 0.1015(9) 0.4120(5) 0.139(5) Uani 1 1 d DU . .
H5A H 0.2736 0.112 0.4438 0.209 Uiso 1 1 calc R . .
H5B H 0.2804 0.1258 0.3857 0.209 Uiso 1 1 calc R . .
H5C H 0.2416 0.0452 0.4065 0.209 Uiso 1 1 calc R . .
C6 C -0.1022(8) 0.1511(10) 0.2898(4) 0.109(4) Uani 1 1 d DU . .
C7 C -0.1861(8) 0.1995(10) 0.3008(5) 0.149(5) Uani 1 1 d DU . .
C8 C -0.1844(12) 0.2119(10) 0.3552(4) 0.161(6) Uani 1 1 d DU . .
H8A H -0.2375 0.2434 0.365 0.242 Uiso 1 1 calc R . .
H8B H -0.1275 0.2388 0.3644 0.242 Uiso 1 1 calc R . .
H8C H -0.187 0.1616 0.372 0.242 Uiso 1 1 calc R . .
C9 C -0.1879(14) 0.2784(13) 0.2743(9) 0.288(16) Uani 1 1 d DU . .
H9A H -0.2435 0.3069 0.2837 0.432 Uiso 1 1 calc R . .
H9B H -0.1878 0.27 0.2387 0.432 Uiso 1 1 calc R . .
H9C H -0.1333 0.3085 0.2836 0.432 Uiso 1 1 calc R . .
C10 C -0.2696(10) 0.1585(14) 0.2823(8) 0.226(11) Uani 1 1 d DU . .
H10A H -0.3245 0.1894 0.2899 0.339 Uiso 1 1 calc R . .
H10B H -0.2744 0.1076 0.2981 0.339 Uiso 1 1 calc R . .
H10C H -0.2648 0.1517 0.2466 0.339 Uiso 1 1 calc R . .
C11 C 0.1430(7) 0.3256(5) 0.2324(3) 0.085(3) Uani 1 1 d DU . .
C12 C 0.1602(9) 0.4056(5) 0.2532(3) 0.117(4) Uani 1 1 d DU . .
C13 C 0.1438(9) 0.4657(5) 0.2140(3) 0.103(3) Uani 1 1 d DU . .
H13A H 0.1505 0.5177 0.2282 0.155 Uiso 1 1 calc R . .
H13B H 0.0815 0.4596 0.2007 0.155 Uiso 1 1 calc R . .
H13C H 0.1889 0.4589 0.1875 0.155 Uiso 1 1 calc R . .
C14 C 0.0946(17) 0.4179(10) 0.2965(6) 0.229(11) Uani 1 1 d DU . .
H14A H 0.1027 0.4705 0.3096 0.344 Uiso 1 1 calc R . .
H14B H 0.1083 0.3799 0.3223 0.344 Uiso 1 1 calc R . .
H14C H 0.0309 0.4112 0.2854 0.344 Uiso 1 1 calc R . .
C15 C 0.2557(12) 0.4066(9) 0.2712(8) 0.214(11) Uani 1 1 d DU . .
H15A H 0.2689 0.4571 0.2862 0.321 Uiso 1 1 calc R . .
H15B H 0.2979 0.3977 0.2437 0.321 Uiso 1 1 calc R . .
H15C H 0.2638 0.3655 0.2958 0.321 Uiso 1 1 calc R . .
C16 C 0.2725(5) 0.1473(5) 0.2084(3) 0.0667(18) Uani 1 1 d DU . .
C17 C 0.3733(7) 0.1291(9) 0.2147(4) 0.132(5) Uani 1 1 d DU . .
C18 C 0.3873(12) 0.0809(16) 0.2590(8) 0.286(15) Uani 1 1 d DU . .
H18A H 0.453 0.0689 0.2625 0.429 Uiso 1 1 calc R . .
H18B H 0.3524 0.0325 0.2558 0.429 Uiso 1 1 calc R . .
H18C H 0.366 0.1094 0.288 0.429 Uiso 1 1 calc R . .
C19 C 0.4182(10) 0.1075(14) 0.1660(6) 0.194(9) Uani 1 1 d DU . .
H19A H 0.4832 0.095 0.1714 0.291 Uiso 1 1 calc R . .
H19B H 0.4134 0.1513 0.1431 0.291 Uiso 1 1 calc R . .
H19C H 0.3867 0.0623 0.1519 0.291 Uiso 1 1 calc R . .
C20 C 0.4173(11) 0.2083(11) 0.2261(9) 0.221(11) Uani 1 1 d DU . .
H20A H 0.4837 0.2016 0.2312 0.331 Uiso 1 1 calc R . .
H20B H 0.3894 0.23 0.2558 0.331 Uiso 1 1 calc R . .
H20C H 0.407 0.2437 0.1984 0.331 Uiso 1 1 calc R . .
C21 C 0.2227(6) 0.2930(4) 0.0521(3) 0.071(2) Uani 1 1 d DU . .
C22 C 0.2865(6) 0.3549(5) 0.0316(3) 0.079(2) Uani 1 1 d DU . .
C23 C 0.2483(10) 0.4322(6) 0.0447(6) 0.147(6) Uani 1 1 d DU . .
H23A H 0.2884 0.473 0.0316 0.22 Uiso 1 1 calc R . .
H23B H 0.2448 0.4369 0.0806 0.22 Uiso 1 1 calc R . .
H23C H 0.1865 0.4376 0.0307 0.22 Uiso 1 1 calc R . .
C24 C 0.3033(14) 0.3433(9) -0.0224(5) 0.189(8) Uani 1 1 d DU . .
H24A H 0.3451 0.3837 -0.0345 0.283 Uiso 1 1 calc R . .
H24B H 0.2447 0.3464 -0.0401 0.283 Uiso 1 1 calc R . .
H24C H 0.331 0.2921 -0.0278 0.283 Uiso 1 1 calc R . .
C25 C 0.3783(9) 0.3521(11) 0.0603(7) 0.188(9) Uani 1 1 d DU . .
H25A H 0.4205 0.3913 0.0471 0.281 Uiso 1 1 calc R . .
H25B H 0.406 0.3005 0.0568 0.281 Uiso 1 1 calc R . .
H25C H 0.3666 0.3627 0.0951 0.281 Uiso 1 1 calc R . .
C26 C -0.0185(5) 0.2820(4) 0.0840(3) 0.0686(19) Uani 1 1 d DU . .
C27 C -0.0881(7) 0.3474(6) 0.0780(5) 0.113(4) Uani 1 1 d DU . .
C28 C -0.1682(9) 0.3248(9) 0.0477(6) 0.146(6) Uani 1 1 d DU . .
H28A H -0.2101 0.3691 0.0445 0.219 Uiso 1 1 calc R . .
H28B H -0.2005 0.2815 0.0634 0.219 Uiso 1 1 calc R . .
H28C H -0.147 0.3088 0.015 0.219 Uiso 1 1 calc R . .
C29 C -0.1134(14) 0.3856(13) 0.1248(6) 0.242(12) Uani 1 1 d DU . .
H29A H -0.1582 0.4269 0.1183 0.363 Uiso 1 1 calc R . .
H29B H -0.0582 0.4079 0.1399 0.363 Uiso 1 1 calc R . .
H29C H -0.1405 0.3472 0.1471 0.363 Uiso 1 1 calc R . .
C30 C -0.0353(14) 0.4074(11) 0.0459(10) 0.246(12) Uani 1 1 d DU . .
H30A H -0.0752 0.4521 0.0393 0.369 Uiso 1 1 calc R . .
H30B H -0.0175 0.3831 0.0147 0.369 Uiso 1 1 calc R . .
H30C H 0.02 0.4247 0.0633 0.369 Uiso 1 1 calc R . .
C31 C 0.0160(5) 0.1527(5) -0.0749(3) 0.069(2) Uani 1 1 d DU . .
C32 C -0.0072(6) 0.1943(5) -0.1219(3) 0.084(3) Uani 1 1 d DU . .
C33 C 0.0252(10) 0.2765(7) -0.1207(4) 0.140(6) Uani 1 1 d DU . .
H33A H 0.0083 0.3025 -0.1514 0.211 Uiso 1 1 calc R . .
H33B H 0.0923 0.2776 -0.1168 0.211 Uiso 1 1 calc R . .
H33C H -0.0036 0.3035 -0.0929 0.211 Uiso 1 1 calc R . .
C34 C -0.1118(7) 0.1921(10) -0.1277(6) 0.152(6) Uani 1 1 d DU . .
H34A H -0.1292 0.2179 -0.1584 0.228 Uiso 1 1 calc R . .
H34B H -0.1405 0.2191 -0.0999 0.228 Uiso 1 1 calc R . .
H34C H -0.1327 0.138 -0.1284 0.228 Uiso 1 1 calc R . .
C35 C 0.0369(14) 0.1531(9) -0.1646(4) 0.170(7) Uani 1 1 d DU . .
H35A H 0.0197 0.1791 -0.1953 0.255 Uiso 1 1 calc R . .
H35B H 0.0158 0.0991 -0.1655 0.255 Uiso 1 1 calc R . .
H35C H 0.104 0.1543 -0.1608 0.255 Uiso 1 1 calc R . .
C36 C 0.1998(5) 0.0407(4) -0.0200(3) 0.0584(16) Uani 1 1 d DU . .
C37 C 0.2877(6) 0.0285(5) -0.0477(3) 0.082(2) Uani 1 1 d DU . .
C38 C 0.3043(7) -0.0564(5) -0.0607(4) 0.102(3) Uani 1 1 d DU . .
H38A H 0.3629 -0.0613 -0.0783 0.153 Uiso 1 1 calc R . .
H38B H 0.2541 -0.0752 -0.0816 0.153 Uiso 1 1 calc R . .
H38C H 0.3066 -0.0874 -0.0305 0.153 Uiso 1 1 calc R . .
C39 C 0.3689(7) 0.0630(10) -0.0207(6) 0.158(6) Uani 1 1 d DU . .
H39A H 0.4254 0.0534 -0.0395 0.236 Uiso 1 1 calc R . .
H39B H 0.3742 0.039 0.0118 0.236 Uiso 1 1 calc R . .
H39C H 0.3599 0.1191 -0.017 0.236 Uiso 1 1 calc R . .
C40 C 0.2785(11) 0.0732(9) -0.0958(4) 0.156(6) Uani 1 1 d DU . .
H40A H 0.3346 0.0664 -0.1154 0.233 Uiso 1 1 calc R . .
H40B H 0.2695 0.1285 -0.0888 0.233 Uiso 1 1 calc R . .
H40C H 0.2255 0.0534 -0.1143 0.233 Uiso 1 1 calc R . .
C41 C 0.3027(14) -0.1524(11) 0.1035(9) 0.101(6) Uiso 0.5 1 d PD A 1
C42 C 0.2404(13) -0.1795(11) 0.1356(8) 0.101(6) Uiso 0.5 1 d PD A 1
H42 H 0.2479 -0.2306 0.1482 0.122 Uiso 0.5 1 calc PR A 1
C43 C 0.1681(10) -0.1375(9) 0.1508(6) 0.076(4) Uiso 0.5 1 d PD A 1
H43 H 0.128 -0.1587 0.1749 0.091 Uiso 0.5 1 calc PR A 1
C44 C 0.1491(19) -0.0606(15) 0.1315(17) 0.127(19) Uiso 0.5 1 d PD A 1
C45 C 0.2127(11) -0.0343(10) 0.1005(6) 0.071(4) Uiso 0.5 1 d PD A 1
H45 H 0.2033 0.017 0.0886 0.086 Uiso 0.5 1 calc PR A 1
C46 C 0.2901(13) -0.0712(11) 0.0831(7) 0.090(5) Uiso 0.5 1 d PD A 1
H46 H 0.3318 -0.048 0.0606 0.108 Uiso 0.5 1 calc PR A 1
C47 C 0.0766(9) -0.0134(10) 0.1545(5) 0.061(4) Uiso 0.5 1 d PD A 1
H47A H 0.0559 -0.0398 0.1849 0.073 Uiso 0.5 1 calc PR A 1
H47B H 0.1033 0.0372 0.1641 0.073 Uiso 0.5 1 calc PR A 1
S1 S 0.3944(5) -0.2080(4) 0.0822(3) 0.1137(18) Uiso 0.5 1 d PD A 1
C48 C 0.4582(17) -0.1449(15) 0.0451(11) 0.113(7) Uiso 0.5 1 d PD A 1
H48A H 0.4411 -0.0911 0.0526 0.17 Uiso 0.5 1 calc PR A 1
H48B H 0.4452 -0.1558 0.0105 0.17 Uiso 0.5 1 calc PR A 1
H48C H 0.524 -0.1523 0.0515 0.17 Uiso 0.5 1 calc PR A 1
C41B C -0.3415(14) 0.1077(10) 0.0964(8) 0.115(7) Uiso 0.5 1 d PD A 2
C42B C -0.2670(13) 0.1233(11) 0.0689(8) 0.103(6) Uiso 0.5 1 d PD A 2
H42B H -0.2752 0.1468 0.0376 0.123 Uiso 0.5 1 calc PR A 2
C43B C -0.1798(14) 0.1064(11) 0.0845(7) 0.109(6) Uiso 0.5 1 d PD A 2
H43B H -0.1295 0.12 0.0638 0.131 Uiso 0.5 1 calc PR A 2
C44B C -0.1605(12) 0.0691(10) 0.1307(7) 0.057(6) Uiso 0.5 1 d PD A 2
C45B C -0.2349(17) 0.0560(18) 0.1574(11) 0.180(14) Uiso 0.5 1 d PD A 2
H45B H -0.224 0.0349 0.1892 0.216 Uiso 0.5 1 calc PR A 2
C46B C -0.3253(17) 0.0687(15) 0.1458(11) 0.153(10) Uiso 0.5 1 d PD A 2
H46B H -0.3743 0.0543 0.1671 0.183 Uiso 0.5 1 calc PR A 2
C47B C -0.0668(11) 0.0556(13) 0.1499(8) 0.087(5) Uiso 0.5 1 d PD A 2
H47C H -0.0737 0.0373 0.1842 0.105 Uiso 0.5 1 calc PR A 2
H47D H -0.036 0.1068 0.1515 0.105 Uiso 0.5 1 calc PR A 2
S1B S -0.4566(8) 0.1296(7) 0.0836(5) 0.174(4) Uiso 0.5 1 d PD A 2
C48B C -0.446(3) 0.190(3) 0.0316(13) 0.187(16) Uiso 0.5 1 d PD A 2
H48D H -0.4001 0.2302 0.0381 0.28 Uiso 0.5 1 calc PR A 2
H48E H -0.5055 0.2138 0.0244 0.28 Uiso 0.5 1 calc PR A 2
H48F H -0.4262 0.1585 0.0034 0.28 Uiso 0.5 1 calc PR A 2
Cr1 Cr 0 0 -0.02188(5) 0.0635(4) Uani 0.87 2 d SPU . .
Cr2 Cr 0.08758(8) 0.16691(6) 0.02708(4) 0.0579(3) Uani 0.88 1 d PU . .
Cr3 Cr 0.14226(8) 0.22637(6) 0.14253(5) 0.0684(3) Uani 0.88 1 d PU . .
Cr4 Cr 0.09148(10) 0.16476(8) 0.25779(4) 0.0728(4) Uani 0.88 1 d PU . .
Cr5 Cr 0 0 0.30525(7) 0.1111(10) Uani 0.87 2 d SPU . .
Ni1 Ni 0 0 -0.02188(5) 0.0635(4) Uani 0.13 2 d SPU . .
Ni2 Ni 0.08758(8) 0.16691(6) 0.02708(4) 0.0579(3) Uani 0.13 1 d PU . .
Ni3 Ni 0.14226(8) 0.22637(6) 0.14253(5) 0.0684(3) Uani 0.13 1 d PU . .
Ni4 Ni 0.09148(10) 0.16476(8) 0.25779(4) 0.0728(4) Uani 0.13 1 d PU . .
Ni5 Ni 0 0 0.30525(7) 0.1111(10) Uani 0.13 2 d SPU . .
F1 F 0.0065(3) 0.0774(2) 0.03062(13) 0.0597(9) Uani 1 1 d U . .
F2 F 0.1217(3) 0.1452(2) 0.09558(13) 0.0574(9) Uani 1 1 d U . .
F3 F 0.0650(3) 0.1712(3) 0.18860(14) 0.0671(11) Uani 1 1 d U . .
F4 F 0.0676(3) 0.0548(3) 0.25541(14) 0.0725(11) Uani 1 1 d U . .
N1 N 0 0 0.1245(4) 0.088(3) Uani 1 2 d SU . .
H1A H 0.0104 0.0424 0.1047 0.105 Uiso 0.5 1 calc PR A 1
H1B H -0.0104 -0.0424 0.1047 0.105 Uiso 0.5 1 calc PR A 1
O1 O 0.0637(9) 0.0558(7) 0.3581(3) 0.178(5) Uani 1 1 d U . .
O2 O 0.1196(6) 0.1610(4) 0.3278(2) 0.0929(19) Uani 1 1 d U . .
O3 O -0.0968(6) 0.0827(7) 0.3043(4) 0.143(4) Uani 1 1 d U . .
O4 O -0.0369(6) 0.1855(6) 0.2713(2) 0.118(3) Uani 1 1 d U . .
O5 O 0.1122(6) 0.2756(4) 0.2615(2) 0.105(2) Uani 1 1 d U . .
O6 O 0.1654(6) 0.3098(4) 0.18958(19) 0.097(2) Uani 1 1 d U . .
O7 O 0.2213(4) 0.1450(3) 0.2453(2) 0.0760(15) Uani 1 1 d U . .
O8 O 0.2512(4) 0.1695(4) 0.16710(19) 0.0805(16) Uani 1 1 d U . .
O9 O 0.2240(6) 0.2821(4) 0.0986(2) 0.105(2) Uani 1 1 d U . .
O10 O 0.1684(4) 0.2586(3) 0.02371(19) 0.0742(14) Uani 1 1 d U . .
O11 O 0.0377(5) 0.2851(3) 0.11941(19) 0.0819(16) Uani 1 1 d U . .
O12 O -0.0150(4) 0.2329(3) 0.0502(2) 0.0725(14) Uani 1 1 d U . .
O13 O 0.0495(4) 0.1919(3) -0.04047(19) 0.0774(15) Uani 1 1 d U . .
O14 O 0.0051(5) 0.0792(4) -0.07365(19) 0.0859(18) Uani 1 1 d U . .
O15 O 0.1907(4) 0.1058(3) 0.00246(18) 0.0715(13) Uani 1 1 d U . .
O16 O 0.1374(4) -0.0079(3) -0.0247(2) 0.0790(15) Uani 1 1 d U . .

loop_
_atom_site_aniso_label
_atom_site_aniso_U_11
_atom_site_aniso_U_22
_atom_site_aniso_U_33
_atom_site_aniso_U_23
_atom_site_aniso_U_13
_atom_site_aniso_U_12
C1 0.097(6) 0.118(7) 0.048(4) 0.013(4) -0.014(4) -0.038(6)
C2 0.117(7) 0.119(7) 0.045(4) 0.008(4) -0.015(4) -0.043(6)
C3 0.269(18) 0.095(8) 0.089(8) 0.020(6) -0.057(9) -0.057(10)
C4 0.117(7) 0.130(8) 0.040(4) 0.009(4) -0.012(4) -0.017(6)
C5 0.125(10) 0.197(15) 0.097(8) -0.017(9) -0.028(7) -0.020(9)
C6 0.086(6) 0.169(11) 0.073(6) -0.049(7) 0.009(5) 0.024(8)
C7 0.102(8) 0.205(13) 0.140(11) -0.062(10) 0.025(8) 0.023(9)
C8 0.220(15) 0.160(13) 0.105(9) -0.046(9) 0.045(10) 0.054(12)
C9 0.194(18) 0.41(3) 0.26(3) 0.01(2) 0.045(17) 0.20(2)
C10 0.121(12) 0.36(3) 0.193(18) -0.125(19) -0.004(12) 0.051(15)
C11 0.110(7) 0.086(6) 0.058(5) -0.004(4) -0.008(4) 0.017(5)
C12 0.210(11) 0.075(6) 0.066(5) -0.017(4) -0.047(6) 0.040(7)
C13 0.163(10) 0.076(6) 0.071(5) -0.002(4) -0.032(6) 0.006(6)
C14 0.45(3) 0.118(12) 0.118(12) -0.022(9) 0.060(16) 0.036(16)
C15 0.25(2) 0.106(11) 0.29(2) -0.065(12) -0.155(18) 0.012(11)
C16 0.056(4) 0.074(5) 0.070(4) -0.015(4) -0.006(4) -0.002(4)
C17 0.091(7) 0.199(12) 0.106(8) -0.043(8) -0.033(6) 0.045(8)
C18 0.132(13) 0.38(3) 0.35(3) 0.09(2) -0.061(17) 0.126(17)
C19 0.100(9) 0.32(2) 0.160(14) -0.031(15) 0.027(9) 0.073(12)
C20 0.111(11) 0.27(2) 0.29(3) -0.03(2) -0.056(13) -0.059(13)
C21 0.097(5) 0.065(5) 0.050(4) 0.000(3) 0.012(4) 0.000(4)
C22 0.093(5) 0.085(5) 0.061(4) 0.002(4) 0.003(4) -0.010(4)
C23 0.172(12) 0.088(8) 0.179(13) -0.002(8) 0.079(11) -0.030(8)
C24 0.29(2) 0.163(13) 0.117(10) 0.003(9) 0.064(12) -0.127(14)
C25 0.124(10) 0.223(17) 0.216(19) 0.105(15) -0.013(11) -0.061(11)
C26 0.082(5) 0.059(4) 0.064(5) 0.004(3) 0.013(4) 0.009(4)
C27 0.084(6) 0.091(7) 0.165(11) -0.024(7) -0.011(7) 0.029(5)
C28 0.138(11) 0.158(12) 0.142(12) -0.020(10) -0.028(9) 0.056(9)
C29 0.237(18) 0.28(2) 0.21(2) -0.155(17) -0.095(15) 0.161(17)
C30 0.23(2) 0.162(16) 0.35(3) 0.125(19) 0.02(2) 0.017(15)
C31 0.074(5) 0.087(6) 0.046(4) 0.014(3) 0.000(3) -0.003(4)
C32 0.096(6) 0.103(6) 0.053(4) 0.026(4) -0.009(4) -0.023(5)
C33 0.176(12) 0.145(11) 0.100(8) 0.068(8) -0.035(8) -0.061(9)
C34 0.119(9) 0.204(15) 0.133(11) 0.096(11) -0.025(8) -0.013(9)
C35 0.251(18) 0.195(15) 0.064(6) 0.050(8) 0.032(9) 0.064(13)
C36 0.062(4) 0.056(4) 0.058(3) -0.003(3) 0.008(3) 0.005(3)
C37 0.083(5) 0.073(5) 0.089(6) -0.003(4) 0.012(5) 0.007(4)
C38 0.101(7) 0.095(7) 0.110(8) -0.023(6) 0.019(6) 0.026(6)
C39 0.084(7) 0.194(15) 0.195(15) -0.026(12) 0.036(9) 0.028(9)
C40 0.187(13) 0.162(12) 0.118(9) 0.049(9) 0.092(10) 0.068(11)
Cr1 0.0837(11) 0.0686(10) 0.0380(7) 0 0 -0.0129(9)
Cr2 0.0777(8) 0.0553(6) 0.0405(5) 0.0013(4) 0.0056(5) 0.0041(5)
Cr3 0.0975(8) 0.0652(6) 0.0424(4) 0.0017(6) 0.0020(7) 0.0003(5)
Cr4 0.0840(9) 0.0942(10) 0.0403(6) 0.0053(5) 0.0012(5) 0.0094(7)
Cr5 0.1308(19) 0.163(2) 0.0390(9) 0 0 -0.0797(18)
Ni1 0.0837(11) 0.0686(10) 0.0380(7) 0 0 -0.0129(9)
Ni2 0.0777(8) 0.0553(6) 0.0405(5) 0.0013(4) 0.0056(5) 0.0041(5)
Ni3 0.0975(8) 0.0652(6) 0.0424(4) 0.0017(6) 0.0020(7) 0.0003(5)
Ni4 0.0840(9) 0.0942(10) 0.0403(6) 0.0053(5) 0.0012(5) 0.0094(7)
Ni5 0.1308(19) 0.163(2) 0.0390(9) 0 0 -0.0797(18)
F1 0.079(2) 0.059(2) 0.0411(17) 0.0079(16) 0.0031(17) 0.0038(18)
F2 0.073(2) 0.057(2) 0.0425(17) 0.0062(15) 0.0029(17) 0.0082(19)
F3 0.074(2) 0.085(3) 0.0426(19) 0.0092(17) 0.0026(18) 0.016(2)
F4 0.068(2) 0.103(3) 0.046(2) 0.012(2) -0.0079(18) 0.000(2)
N1 0.110(8) 0.098(7) 0.055(5) 0 0 0.010(6)
O1 0.263(11) 0.213(10) 0.059(4) 0.032(5) -0.041(5) -0.165(9)
O2 0.141(5) 0.087(4) 0.051(3) 0.007(3) -0.013(3) -0.018(4)
O3 0.107(5) 0.163(8) 0.158(8) -0.100(7) 0.087(5) -0.049(6)
O4 0.103(5) 0.192(8) 0.060(4) 0.025(4) 0.028(4) 0.062(5)
O5 0.185(7) 0.084(4) 0.046(3) -0.004(3) 0.002(4) 0.014(4)
O6 0.166(6) 0.084(4) 0.040(3) -0.004(3) 0.003(3) -0.012(4)
O7 0.071(3) 0.090(4) 0.067(3) 0.022(3) -0.012(3) -0.009(3)
O8 0.071(3) 0.122(5) 0.048(3) -0.007(3) -0.004(2) -0.003(3)
O9 0.154(6) 0.094(5) 0.066(4) 0.000(3) 0.000(4) -0.047(4)
O10 0.102(4) 0.072(3) 0.048(3) 0.007(2) 0.002(3) -0.017(3)
O11 0.135(5) 0.059(3) 0.052(3) -0.002(2) -0.009(3) 0.034(3)
O12 0.091(4) 0.069(3) 0.058(3) -0.006(2) -0.010(3) 0.015(3)
O13 0.108(4) 0.069(3) 0.055(3) 0.007(2) -0.011(3) -0.007(3)
O14 0.133(5) 0.084(4) 0.041(2) 0.003(2) -0.008(3) -0.026(4)
O15 0.081(3) 0.078(3) 0.056(3) -0.015(2) 0.010(2) 0.000(3)
O16 0.091(4) 0.072(3) 0.074(3) -0.016(3) 0.030(3) 0.002(3)

loop_
_atom_type_symbol
_atom_type_description
_atom_type_scat_dispersion_real
_atom_type_scat_dispersion_imag
_atom_type_scat_source
C C 0.0033 0.0016 'International Tables Vol C Tables 4.2.6.8 and 6.1.1.4'
H H 0 0 'International Tables Vol C Tables 4.2.6.8 and 6.1.1.4'
F F 0.0171 0.0103 'International Tables Vol C Tables 4.2.6.8 and 6.1.1.4'
N N 0.0061 0.0033 'International Tables Vol C Tables 4.2.6.8 and 6.1.1.4'
O O 0.0106 0.006 'International Tables Vol C Tables 4.2.6.8 and 6.1.1.4'
S S 0.1246 0.1234 'International Tables Vol C Tables 4.2.6.8 and 6.1.1.4'
Cr Cr 0.3209 0.6236 'International Tables Vol C Tables 4.2.6.8 and 6.1.1.4'
Ni Ni 0.3393 1.1124 'International Tables Vol C Tables 4.2.6.8 and 6.1.1.4'

loop_
_geom_angle_atom_site_label_1
_geom_angle_atom_site_label_2
_geom_angle_atom_site_label_3
_geom_angle
_geom_angle_site_symmetry_1
_geom_angle_site_symmetry_3
O1 C1 O2 122.2(7) . .
O1 C1 C2 118.3(8) . .
O2 C1 C2 119.1(8) . .
C3 C2 C1 111.0(8) . .
C3 C2 C4 114.1(9) . .
C1 C2 C4 109.4(7) . .
C3 C2 C5 107.8(10) . .
C1 C2 C5 107.4(8) . .
C4 C2 C5 106.8(9) . .
C2 C3 H3A 109.5 . .
C2 C3 H3B 109.5 . .
H3A C3 H3B 109.5 . .
C2 C3 H3C 109.5 . .
H3A C3 H3C 109.5 . .
H3B C3 H3C 109.5 . .
C2 C4 H4A 109.5 . .
C2 C4 H4B 109.5 . .
H4A C4 H4B 109.5 . .
C2 C4 H4C 109.5 . .
H4A C4 H4C 109.5 . .
H4B C4 H4C 109.5 . .
C2 C5 H5A 109.5 . .
C2 C5 H5B 109.5 . .
H5A C5 H5B 109.5 . .
C2 C5 H5C 109.5 . .
H5A C5 H5C 109.5 . .
H5B C5 H5C 109.5 . .
O4 C6 O3 122.5(9) . .
O4 C6 C7 116.1(14) . .
O3 C6 C7 120.8(13) . .
C10 C7 C8 114.6(13) . .
C10 C7 C6 109.2(11) . .
C8 C7 C6 105.2(10) . .
C10 C7 C9 104.3(14) . .
C8 C7 C9 109.8(13) . .
C6 C7 C9 114.1(12) . .
C7 C8 H8A 109.5 . .
C7 C8 H8B 109.5 . .
H8A C8 H8B 109.5 . .
C7 C8 H8C 109.5 . .
H8A C8 H8C 109.5 . .
H8B C8 H8C 109.5 . .
C7 C9 H9A 109.5 . .
C7 C9 H9B 109.5 . .
H9A C9 H9B 109.5 . .
C7 C9 H9C 109.5 . .
H9A C9 H9C 109.5 . .
H9B C9 H9C 109.5 . .
C7 C10 H10A 109.5 . .
C7 C10 H10B 109.5 . .
H10A C10 H10B 109.5 . .
C7 C10 H10C 109.5 . .
H10A C10 H10C 109.5 . .
H10B C10 H10C 109.5 . .
O6 C11 O5 122.5(8) . .
O6 C11 C12 120.4(9) . .
O5 C11 C12 116.8(8) . .
C15 C12 C13 112.2(12) . .
C15 C12 C11 106.9(9) . .
C13 C12 C11 109.7(7) . .
C15 C12 C14 109.1(12) . .
C13 C12 C14 110.7(10) . .
C11 C12 C14 108.1(10) . .
C12 C13 H13A 109.5 . .
C12 C13 H13B 109.5 . .
H13A C13 H13B 109.5 . .
C12 C13 H13C 109.5 . .
H13A C13 H13C 109.5 . .
H13B C13 H13C 109.5 . .
C12 C14 H14A 109.5 . .
C12 C14 H14B 109.5 . .
H14A C14 H14B 109.5 . .
C12 C14 H14C 109.5 . .
H14A C14 H14C 109.5 . .
H14B C14 H14C 109.5 . .
C12 C15 H15A 109.5 . .
C12 C15 H15B 109.5 . .
H15A C15 H15B 109.5 . .
C12 C15 H15C 109.5 . .
H15A C15 H15C 109.5 . .
H15B C15 H15C 109.5 . .
O8 C16 O7 126.6(7) . .
O8 C16 C17 114.4(8) . .
O7 C16 C17 118.7(8) . .
C18 C17 C16 110.1(10) . .
C18 C17 C19 120.9(13) . .
C16 C17 C19 111.6(9) . .
C18 C17 C20 106.0(14) . .
C16 C17 C20 104.0(10) . .
C19 C17 C20 102.4(13) . .
C17 C18 H18A 109.5 . .
C17 C18 H18B 109.5 . .
H18A C18 H18B 109.5 . .
C17 C18 H18C 109.5 . .
H18A C18 H18C 109.5 . .
H18B C18 H18C 109.5 . .
C17 C19 H19A 109.5 . .
C17 C19 H19B 109.5 . .
H19A C19 H19B 109.5 . .
C17 C19 H19C 109.5 . .
H19A C19 H19C 109.5 . .
H19B C19 H19C 109.5 . .
C17 C20 H20A 109.5 . .
C17 C20 H20B 109.5 . .
H20A C20 H20B 109.5 . .
C17 C20 H20C 109.5 . .
H20A C20 H20C 109.5 . .
H20B C20 H20C 109.5 . .
O10 C21 O9 123.3(7) . .
O10 C21 C22 119.3(6) . .
O9 C21 C22 117.2(7) . .
C23 C22 C24 114.5(11) . .
C23 C22 C21 108.2(7) . .
C24 C22 C21 111.4(7) . .
C23 C22 C25 103.2(11) . .
C24 C22 C25 110.5(12) . .
C21 C22 C25 108.6(8) . .
C22 C23 H23A 109.5 . .
C22 C23 H23B 109.5 . .
H23A C23 H23B 109.5 . .
C22 C23 H23C 109.5 . .
H23A C23 H23C 109.5 . .
H23B C23 H23C 109.5 . .
C22 C24 H24A 109.5 . .
C22 C24 H24B 109.5 . .
H24A C24 H24B 109.5 . .
C22 C24 H24C 109.5 . .
H24A C24 H24C 109.5 . .
H24B C24 H24C 109.5 . .
C22 C25 H25A 109.5 . .
C22 C25 H25B 109.5 . .
H25A C25 H25B 109.5 . .
C22 C25 H25C 109.5 . .
H25A C25 H25C 109.5 . .
H25B C25 H25C 109.5 . .
O12 C26 O11 124.3(7) . .
O12 C26 C27 116.5(8) . .
O11 C26 C27 118.7(7) . .
C28 C27 C29 113.7(11) . .
C28 C27 C26 112.9(9) . .
C29 C27 C26 113.6(10) . .
C28 C27 C30 104.4(13) . .
C29 C27 C30 108.1(14) . .
C26 C27 C30 103.0(10) . .
C27 C28 H28A 109.5 . .
C27 C28 H28B 109.5 . .
H28A C28 H28B 109.5 . .
C27 C28 H28C 109.5 . .
H28A C28 H28C 109.5 . .
H28B C28 H28C 109.5 . .
C27 C29 H29A 109.5 . .
C27 C29 H29B 109.5 . .
H29A C29 H29B 109.5 . .
C27 C29 H29C 109.5 . .
H29A C29 H29C 109.5 . .
H29B C29 H29C 109.5 . .
C27 C30 H30A 109.5 . .
C27 C30 H30B 109.5 . .
H30A C30 H30B 109.5 . .
C27 C30 H30C 109.5 . .
H30A C30 H30C 109.5 . .
H30B C30 H30C 109.5 . .
O13 C31 O14 124.3(6) . .
O13 C31 C32 117.8(8) . .
O14 C31 C32 117.8(7) . .
C33 C32 C35 109.4(10) . .
C33 C32 C31 111.2(7) . .
C35 C32 C31 109.7(8) . .
C33 C32 C34 109.8(10) . .
C35 C32 C34 109.5(11) . .
C31 C32 C34 107.3(7) . .
C32 C33 H33A 109.5 . .
C32 C33 H33B 109.5 . .
H33A C33 H33B 109.5 . .
C32 C33 H33C 109.5 . .
H33A C33 H33C 109.5 . .
H33B C33 H33C 109.5 . .
C32 C34 H34A 109.5 . .
C32 C34 H34B 109.5 . .
H34A C34 H34B 109.5 . .
C32 C34 H34C 109.5 . .
H34A C34 H34C 109.5 . .
H34B C34 H34C 109.5 . .
C32 C35 H35A 109.5 . .
C32 C35 H35B 109.5 . .
H35A C35 H35B 109.5 . .
C32 C35 H35C 109.5 . .
H35A C35 H35C 109.5 . .
H35B C35 H35C 109.5 . .
O16 C36 O15 124.3(6) . .
O16 C36 C37 118.4(6) . .
O15 C36 C37 116.7(6) . .
C36 C37 C39 111.5(8) . .
C36 C37 C38 112.7(7) . .
C39 C37 C38 111.5(9) . .
C36 C37 C40 106.7(7) . .
C39 C37 C40 106.7(10) . .
C38 C37 C40 107.4(9) . .
C37 C38 H38A 109.5 . .
C37 C38 H38B 109.5 . .
H38A C38 H38B 109.5 . .
C37 C38 H38C 109.5 . .
H38A C38 H38C 109.5 . .
H38B C38 H38C 109.5 . .
C37 C39 H39A 109.5 . .
C37 C39 H39B 109.5 . .
H39A C39 H39B 109.5 . .
C37 C39 H39C 109.5 . .
H39A C39 H39C 109.5 . .
H39B C39 H39C 109.5 . .
C37 C40 H40A 109.5 . .
C37 C40 H40B 109.5 . .
H40A C40 H40B 109.5 . .
C37 C40 H40C 109.5 . .
H40A C40 H40C 109.5 . .
H40B C40 H40C 109.5 . .
C42 C41 C46 118.6(16) . .
C42 C41 S1 122.8(15) . .
C46 C41 S1 118.6(14) . .
C43 C42 C41 122.7(18) . .
C43 C42 H42 118.6 . .
C41 C42 H42 118.7 . .
C42 C43 C44 122.0(17) . .
C42 C43 H43 119 . .
C44 C43 H43 119 . .
C45 C44 C43 114.1(17) . .
C45 C44 C47 125(2) . .
C43 C44 C47 119(2) . .
C44 C45 C46 128.9(18) . .
C44 C45 H45 115.6 . .
C46 C45 H45 115.6 . .
C45 C46 C41 113.6(16) . .
C45 C46 H46 123.2 . .
C41 C46 H46 123.2 . .
N1 C47 C44 114(2) . .
N1 C47 H47A 108.7 . .
C44 C47 H47A 108.7 . .
N1 C47 H47B 108.7 . .
C44 C47 H47B 108.7 . .
H47A C47 H47B 107.6 . .
C41 S1 C48 104.8(11) . .
C42B C41B C46B 117.1(18) . .
C42B C41B S1B 128.1(16) . .
C46B C41B S1B 114.8(16) . .
C41B C42B C43B 122.1(19) . .
C41B C42B H42B 118.9 . .
C43B C42B H42B 118.9 . .
C42B C43B C44B 123.1(19) . .
C42B C43B H43B 118.4 . .
C44B C43B H43B 118.4 . .
C45B C44B C43B 113.5(18) . .
C45B C44B C47B 122(2) . .
C43B C44B C47B 124.0(18) . .
C44B C45B C46B 129(3) . .
C44B C45B H45B 115.5 . .
C46B C45B H45B 115.5 . .
C45B C46B C41B 115(2) . .
C45B C46B H46B 122.5 . .
C41B C46B H46B 122.5 . .
C44B C47B N1 121.6(15) . .
C44B C47B H47C 106.9 . .
N1 C47B H47C 106.9 . .
C44B C47B H47D 106.9 . .
N1 C47B H47D 106.9 . .
H47C C47B H47D 106.7 . .
C41B S1B C48B 101.7(14) . .
S1B C48B H48D 109.5 . .
S1B C48B H48E 109.5 . .
H48D C48B H48E 109.5 . .
S1B C48B H48F 109.5 . .
H48D C48B H48F 109.5 . .
H48E C48B H48F 109.5 . .
F1 Cr1 F1 86.2(2) . 2
F1 Cr1 O14 92.80(19) . .
F1 Cr1 O14 178.8(2) 2 .
F1 Cr1 O14 178.8(2) . 2
F1 Cr1 O14 92.80(19) 2 2
O14 Cr1 O14 88.2(3) . 2
F1 Cr1 O16 91.7(2) . 2
F1 Cr1 O16 91.5(2) 2 2
O14 Cr1 O16 87.9(3) . 2
O14 Cr1 O16 89.0(3) 2 2
F1 Cr1 O16 91.5(2) . .
F1 Cr1 O16 91.7(2) 2 .
O14 Cr1 O16 89.0(3) . .
O14 Cr1 O16 87.9(3) 2 .
O16 Cr1 O16 175.6(4) 2 .
F1 Cr2 O15 93.1(2) . .
F1 Cr2 F2 87.43(16) . .
O15 Cr2 F2 91.7(2) . .
F1 Cr2 O13 92.8(2) . .
O15 Cr2 O13 90.8(3) . .
F2 Cr2 O13 177.5(2) . .
F1 Cr2 O10 179.2(2) . .
O15 Cr2 O10 87.6(2) . .
F2 Cr2 O10 92.6(2) . .
O13 Cr2 O10 87.1(2) . .
F1 Cr2 O12 89.1(2) . .
O15 Cr2 O12 177.4(2) . .
F2 Cr2 O12 89.9(2) . .
O13 Cr2 O12 87.7(2) . .
O10 Cr2 O12 90.2(3) . .
F2 Cr3 O11 92.4(2) . .
F2 Cr3 F3 89.09(18) . .
O11 Cr3 F3 90.7(2) . .
F2 Cr3 O9 92.6(2) . .
O11 Cr3 O9 91.2(3) . .
F3 Cr3 O9 177.4(3) . .
F2 Cr3 O6 178.8(3) . .
O11 Cr3 O6 87.9(3) . .
F3 Cr3 O6 92.1(2) . .
O9 Cr3 O6 86.3(3) . .
F2 Cr3 O8 89.4(2) . .
O11 Cr3 O8 178.0(3) . .
F3 Cr3 O8 90.1(2) . .
O9 Cr3 O8 87.9(3) . .
O6 Cr3 O8 90.3(3) . .
F3 Cr4 F4 89.32(19) . .
F3 Cr4 O4 89.0(2) . .
F4 Cr4 O4 90.8(3) . .
F3 Cr4 O5 91.4(2) . .
F4 Cr4 O5 178.2(3) . .
O4 Cr4 O5 87.6(4) . .
F3 Cr4 O7 91.9(2) . .
F4 Cr4 O7 89.8(2) . .
O4 Cr4 O7 178.9(3) . .
O5 Cr4 O7 91.8(3) . .
F3 Cr4 O2 178.5(3) . .
F4 Cr4 O2 92.2(2) . .
O4 Cr4 O2 91.2(3) . .
O5 Cr4 O2 87.1(3) . .
O7 Cr4 O2 87.8(3) . .
F4 Cr5 F4 90.2(3) 2 .
F4 Cr5 O1 177.3(4) 2 .
F4 Cr5 O1 92.0(3) . .
F4 Cr5 O1 92.0(3) 2 2
F4 Cr5 O1 177.3(4) . 2
O1 Cr5 O1 85.7(5) . 2
F4 Cr5 O3 88.9(3) 2 .
F4 Cr5 O3 90.0(3) . .
O1 Cr5 O3 89.6(5) . .
O1 Cr5 O3 91.5(6) 2 .
F4 Cr5 O3 90.0(3) 2 2
F4 Cr5 O3 88.9(3) . 2
O1 Cr5 O3 91.5(6) . 2
O1 Cr5 O3 89.6(5) 2 2
O3 Cr5 O3 178.5(6) . 2
Cr2 F1 Cr1 122.26(19) . .
Cr3 F2 Cr2 122.2(2) . .
Cr4 F3 Cr3 123.2(3) . .
Cr5 F4 Cr4 123.4(2) . .
C47 N1 C47 108.6(12) 2 .
C47 N1 C47B 29.3(8) 2 .
C47 N1 C47B 110.2(11) . .
C47 N1 C47B 110.2(11) 2 2
C47 N1 C47B 29.3(8) . 2
C47B N1 C47B 126.3(17) . 2
C47 N1 H1A 110 2 .
C47 N1 H1A 110 . .
C47B N1 H1A 82.6 . .
C47B N1 H1A 131.1 2 .
C47 N1 H1B 110 2 .
C47 N1 H1B 110 . .
C47B N1 H1B 131.1 . .
C47B N1 H1B 82.6 2 .
H1A N1 H1B 108.3 . .
C1 O1 Cr5 137.2(6) . .
C1 O2 Cr4 137.4(6) . .
C6 O3 Cr5 136.3(7) . .
C6 O4 Cr4 137.3(9) . .
C11 O5 Cr4 134.5(6) . .
C11 O6 Cr3 137.0(7) . .
C16 O7 Cr4 135.3(5) . .
C16 O8 Cr3 131.8(5) . .
C21 O9 Cr3 132.3(6) . .
C21 O10 Cr2 136.5(5) . .
C26 O11 Cr3 137.3(5) . .
C26 O12 Cr2 130.8(5) . .
C31 O13 Cr2 133.6(5) . .
C31 O14 Cr1 135.5(5) . .
C36 O15 Cr2 135.5(5) . .
C36 O16 Cr1 132.8(5) . .

loop_
_geom_bond_atom_site_label_1
_geom_bond_atom_site_label_2
_geom_bond_distance
_geom_bond_site_symmetry_2
C1 O1 1.215(12) .
C1 O2 1.240(10) .
C1 C2 1.498(9) .
C2 C3 1.481(11) .
C2 C4 1.529(10) .
C2 C5 1.534(12) .
C3 H3A 0.98 .
C3 H3B 0.98 .
C3 H3C 0.98 .
C4 H4A 0.98 .
C4 H4B 0.98 .
C4 H4C 0.98 .
C5 H5A 0.98 .
C5 H5B 0.98 .
C5 H5C 0.98 .
C6 O4 1.225(17) .
C6 O3 1.244(17) .
C6 C7 1.507(12) .
C7 C10 1.490(14) .
C7 C8 1.497(13) .
C7 C9 1.538(15) .
C8 H8A 0.98 .
C8 H8B 0.98 .
C8 H8C 0.98 .
C9 H9A 0.98 .
C9 H9B 0.98 .
C9 H9C 0.98 .
C10 H10A 0.98 .
C10 H10B 0.98 .
C10 H10C 0.98 .
C11 O6 1.241(10) .
C11 O5 1.251(11) .
C11 C12 1.510(10) .
C12 C15 1.470(13) .
C12 C13 1.506(10) .
C12 C14 1.531(13) .
C13 H13A 0.98 .
C13 H13B 0.98 .
C13 H13C 0.98 .
C14 H14A 0.98 .
C14 H14B 0.98 .
C14 H14C 0.98 .
C15 H15A 0.98 .
C15 H15B 0.98 .
C15 H15C 0.98 .
C16 O8 1.228(10) .
C16 O7 1.249(10) .
C16 C17 1.507(10) .
C17 C18 1.478(14) .
C17 C19 1.523(13) .
C17 C20 1.538(14) .
C18 H18A 0.98 .
C18 H18B 0.98 .
C18 H18C 0.98 .
C19 H19A 0.98 .
C19 H19B 0.98 .
C19 H19C 0.98 .
C20 H20A 0.98 .
C20 H20B 0.98 .
C20 H20C 0.98 .
C21 O10 1.252(9) .
C21 O9 1.280(9) .
C21 C22 1.518(10) .
C22 C23 1.486(11) .
C22 C24 1.503(12) .
C22 C25 1.545(12) .
C23 H23A 0.98 .
C23 H23B 0.98 .
C23 H23C 0.98 .
C24 H24A 0.98 .
C24 H24B 0.98 .
C24 H24C 0.98 .
C25 H25A 0.98 .
C25 H25B 0.98 .
C25 H25C 0.98 .
C26 O12 1.251(9) .
C26 O11 1.264(10) .
C26 C27 1.522(10) .
C27 C28 1.477(12) .
C27 C29 1.480(13) .
C27 C30 1.555(14) .
C28 H28A 0.98 .
C28 H28B 0.98 .
C28 H28C 0.98 .
C29 H29A 0.98 .
C29 H29B 0.98 .
C29 H29C 0.98 .
C30 H30A 0.98 .
C30 H30B 0.98 .
C30 H30C 0.98 .
C31 O13 1.253(10) .
C31 O14 1.276(10) .
C31 C32 1.505(9) .
C32 C33 1.493(11) .
C32 C35 1.503(12) .
C32 C34 1.527(11) .
C33 H33A 0.98 .
C33 H33B 0.98 .
C33 H33C 0.98 .
C34 H34A 0.98 .
C34 H34B 0.98 .
C34 H34C 0.98 .
C35 H35A 0.98 .
C35 H35B 0.98 .
C35 H35C 0.98 .
C36 O16 1.240(9) .
C36 O15 1.283(8) .
C36 C37 1.497(9) .
C37 C39 1.511(12) .
C37 C38 1.524(10) .
C37 C40 1.526(11) .
C38 H38A 0.98 .
C38 H38B 0.98 .
C38 H38C 0.98 .
C39 H39A 0.98 .
C39 H39B 0.98 .
C39 H39C 0.98 .
C40 H40A 0.98 .
C40 H40B 0.98 .
C40 H40C 0.98 .
C41 C42 1.34(2) .
C41 C46 1.52(3) .
C41 S1 1.740(19) .
C42 C43 1.34(2) .
C42 H42 0.95 .
C43 C44 1.45(3) .
C43 H43 0.95 .
C44 C45 1.33(3) .
C44 C47 1.47(2) .
C45 C46 1.37(2) .
C45 H45 0.95 .
C46 H46 0.95 .
C47 N1 1.399(15) .
C47 H47A 0.99 .
C47 H47B 0.99 .
S1 C48 1.75(2) .
C48 H48A 0.98 .
C48 H48B 0.98 .
C48 H48C 0.98 .
C41B C42B 1.34(3) .
C41B C46B 1.52(3) .
C41B S1B 1.75(2) .
C42B C43B 1.37(2) .
C42B H42B 0.95 .
C43B C44B 1.44(3) .
C43B H43B 0.95 .
C44B C45B 1.32(3) .
C44B C47B 1.475(19) .
C45B C46B 1.37(3) .
C45B H45B 0.95 .
C46B H46B 0.95 .
C47B N1 1.528(19) .
C47B H47C 0.99 .
C47B H47D 0.99 .
S1B C48B 1.76(3) .
C48B H48D 0.98 .
C48B H48E 0.98 .
C48B H48F 0.98 .
Cr1 F1 1.956(4) .
Cr1 F1 1.956(4) 2
Cr1 O14 1.962(6) .
Cr1 O14 1.962(6) 2
Cr1 O16 2.001(6) 2
Cr1 O16 2.001(6) .
Cr2 F1 1.942(4) .
Cr2 O15 1.950(5) .
Cr2 F2 1.965(4) .
Cr2 O13 1.968(5) .
Cr2 O10 1.970(5) .
Cr2 O12 1.977(6) .
Cr3 F2 1.916(4) .
Cr3 O11 1.929(6) .
Cr3 F3 1.932(4) .
Cr3 O9 1.939(7) .
Cr3 O6 1.954(6) .
Cr3 O8 1.976(6) .
Cr4 F3 1.925(4) .
Cr4 F4 1.926(5) .
Cr4 O4 1.934(7) .
Cr4 O5 1.935(7) .
Cr4 O7 1.945(6) .
Cr4 O2 1.951(6) .
Cr5 F4 1.922(4) 2
Cr5 F4 1.922(4) .
Cr5 O1 1.960(8) .
Cr5 O1 1.960(8) 2
Cr5 O3 2.001(12) .
Cr5 O3 2.001(12) 2
N1 C47 1.399(15) 2
N1 C47B 1.528(19) 2
N1 H1A 0.92 .
N1 H1B 0.92 .

loop_
_geom_torsion_atom_site_label_1
_geom_torsion_atom_site_label_2
_geom_torsion_atom_site_label_3
_geom_torsion_atom_site_label_4
_geom_torsion
_geom_torsion_site_symmetry_1
_geom_torsion_site_symmetry_4
O1 C1 C2 C3 -153.4(14) . .
O2 C1 C2 C3 33.0(15) . .
O1 C1 C2 C4 -26.6(16) . .
O2 C1 C2 C4 159.8(10) . .
O1 C1 C2 C5 89.0(14) . .
O2 C1 C2 C5 -84.7(13) . .
O4 C6 C7 C10 132.7(14) . .
O3 C6 C7 C10 -55.6(18) . .
O4 C6 C7 C8 -103.9(13) . .
O3 C6 C7 C8 67.8(16) . .
O4 C6 C7 C9 16.5(18) . .
O3 C6 C7 C9 -171.9(15) . .
O6 C11 C12 C15 -84.6(14) . .
O5 C11 C12 C15 90.1(14) . .
O6 C11 C12 C13 37.3(14) . .
O5 C11 C12 C13 -148.0(10) . .
O6 C11 C12 C14 158.1(13) . .
O5 C11 C12 C14 -27.2(14) . .
O8 C16 C17 C18 -162.5(15) . .
O7 C16 C17 C18 23.3(17) . .
O8 C16 C17 C19 -25.3(16) . .
O7 C16 C17 C19 160.5(12) . .
O8 C16 C17 C20 84.4(13) . .
O7 C16 C17 C20 -89.8(14) . .
O10 C21 C22 C23 102.9(11) . .
O9 C21 C22 C23 -73.3(12) . .
O10 C21 C22 C24 -23.8(14) . .
O9 C21 C22 C24 160.0(12) . .
O10 C21 C22 C25 -145.7(11) . .
O9 C21 C22 C25 38.1(13) . .
O12 C26 C27 C28 27.6(14) . .
O11 C26 C27 C28 -159.7(11) . .
O12 C26 C27 C29 158.9(13) . .
O11 C26 C27 C29 -28.3(16) . .
O12 C26 C27 C30 -84.4(14) . .
O11 C26 C27 C30 88.3(14) . .
O13 C31 C32 C33 6.7(12) . .
O14 C31 C32 C33 -169.6(9) . .
O13 C31 C32 C35 127.7(11) . .
O14 C31 C32 C35 -48.5(13) . .
O13 C31 C32 C34 -113.5(11) . .
O14 C31 C32 C34 70.3(12) . .
O16 C36 C37 C39 -150.5(10) . .
O15 C36 C37 C39 37.5(11) . .
O16 C36 C37 C38 -24.2(11) . .
O15 C36 C37 C38 163.8(8) . .
O16 C36 C37 C40 93.4(10) . .
O15 C36 C37 C40 -78.6(11) . .
C46 C41 C42 C43 -1(3) . .
S1 C41 C42 C43 -177.8(18) . .
C41 C42 C43 C44 3(4) . .
C42 C43 C44 C45 -4(5) . .
C42 C43 C44 C47 -172(2) . .
C43 C44 C45 C46 3(5) . .
C47 C44 C45 C46 169(3) . .
C44 C45 C46 C41 -1(4) . .
C42 C41 C46 C45 -1(3) . .
S1 C41 C46 C45 176.6(15) . .
C45 C44 C47 N1 81(4) . .
C43 C44 C47 N1 -113(3) . .
C42 C41 S1 C48 -176(2) . .
C46 C41 S1 C48 7(2) . .
C46B C41B C42B C43B -1.1(12) . .
S1B C41B C42B C43B 176.5(11) . .
C41B C42B C43B C44B 1.6(10) . .
C42B C43B C44B C45B -3(2) . .
C42B C43B C44B C47B -175.3(12) . .
C43B C44B C45B C46B 4(4) . .
C47B C44B C45B C46B 177(2) . .
C44B C45B C46B C41B -4(4) . .
C42B C41B C46B C45B 2(2) . .
S1B C41B C46B C45B -175.9(18) . .
C45B C44B C47B N1 122(2) . .
C43B C44B C47B N1 -66(2) . .
C42B C41B S1B C48B -9(2) . .
C46B C41B S1B C48B 169(2) . .
O15 Cr2 F1 Cr1 -43.7(3) . .
F2 Cr2 F1 Cr1 -135.2(2) . .
O13 Cr2 F1 Cr1 47.3(3) . .
O10 Cr2 F1 Cr1 130(16) . .
O12 Cr2 F1 Cr1 134.9(3) . .
F1 Cr1 F1 Cr2 139.5(3) 2 .
O14 Cr1 F1 Cr2 -41.1(3) . .
O14 Cr1 F1 Cr2 106(11) 2 .
O16 Cr1 F1 Cr2 -129.1(3) 2 .
O16 Cr1 F1 Cr2 47.9(3) . .
O11 Cr3 F2 Cr2 41.8(3) . .
F3 Cr3 F2 Cr2 132.5(2) . .
O9 Cr3 F2 Cr2 -49.5(3) . .
O6 Cr3 F2 Cr2 -64(13) . .
O8 Cr3 F2 Cr2 -137.4(3) . .
F1 Cr2 F2 Cr3 -141.8(3) . .
O15 Cr2 F2 Cr3 125.2(3) . .
O13 Cr2 F2 Cr3 -45(5) . .
O10 Cr2 F2 Cr3 37.5(3) . .
O12 Cr2 F2 Cr3 -52.7(3) . .
F4 Cr4 F3 Cr3 -133.2(3) . .
O4 Cr4 F3 Cr3 136.0(4) . .
O5 Cr4 F3 Cr3 48.5(4) . .
O7 Cr4 F3 Cr3 -43.4(3) . .
O2 Cr4 F3 Cr3 36(12) . .
F2 Cr3 F3 Cr4 140.9(3) . .
O11 Cr3 F3 Cr4 -126.7(3) . .
O9 Cr3 F3 Cr4 11(6) . .
O6 Cr3 F3 Cr4 -38.7(3) . .
O8 Cr3 F3 Cr4 51.5(3) . .
F4 Cr5 F4 Cr4 135.6(3) 2 .
O1 Cr5 F4 Cr4 -42.9(5) . .
O1 Cr5 F4 Cr4 -77(9) 2 .
O3 Cr5 F4 Cr4 46.7(3) . .
O3 Cr5 F4 Cr4 -134.4(4) 2 .
F3 Cr4 F4 Cr5 -138.3(3) . .
O4 Cr4 F4 Cr5 -49.3(3) . .
O5 Cr4 F4 Cr5 -24(9) . .
O7 Cr4 F4 Cr5 129.8(3) . .
O2 Cr4 F4 Cr5 42.0(3) . .
C44 C47 N1 C47 154.2(19) . 2
C44 C47 N1 C47B -174.7(19) . .
C44 C47 N1 C47B 56.0(19) . 2
C44B C47B N1 C47 -77(2) . 2
C44B C47B N1 C47 -169.1(19) . .
C44B C47B N1 C47B -141(2) . 2
O2 C1 O1 Cr5 -5(3) . .
C2 C1 O1 Cr5 -178.0(12) . .
F4 Cr5 O1 C1 -124(8) 2 .
F4 Cr5 O1 C1 23.1(18) . .
O1 Cr5 O1 C1 -158(2) 2 .
O3 Cr5 O1 C1 -66.8(18) . .
O3 Cr5 O1 C1 112.1(18) 2 .
O1 C1 O2 Cr4 2(2) . .
C2 C1 O2 Cr4 175.7(8) . .
F3 Cr4 O2 C1 171(11) . .
F4 Cr4 O2 C1 -19.8(12) . .
O4 Cr4 O2 C1 71.1(12) . .
O5 Cr4 O2 C1 158.6(12) . .
O7 Cr4 O2 C1 -109.5(12) . .
O4 C6 O3 Cr5 -2(2) . .
C7 C6 O3 Cr5 -172.9(8) . .
F4 Cr5 O3 C6 -108.7(13) 2 .
F4 Cr5 O3 C6 -18.5(13) . .
O1 Cr5 O3 C6 73.5(13) . .
O1 Cr5 O3 C6 159.2(13) 2 .
O3 Cr5 O3 C6 -63.6(13) 2 .
O3 C6 O4 Cr4 -3.1(19) . .
C7 C6 O4 Cr4 168.4(8) . .
F3 Cr4 O4 C6 115.0(11) . .
F4 Cr4 O4 C6 25.7(11) . .
O5 Cr4 O4 C6 -153.5(11) . .
O7 Cr4 O4 C6 -99(18) . .
O2 Cr4 O4 C6 -66.5(11) . .
O6 C11 O5 Cr4 3.1(17) . .
C12 C11 O5 Cr4 -171.5(8) . .
F3 Cr4 O5 C11 -32.1(10) . .
F4 Cr4 O5 C11 -147(8) . .
O4 Cr4 O5 C11 -121.0(11) . .
O7 Cr4 O5 C11 59.8(10) . .
O2 Cr4 O5 C11 147.6(11) . .
O5 C11 O6 Cr3 18.1(17) . .
C12 C11 O6 Cr3 -167.5(7) . .
F2 Cr3 O6 C11 -163(12) . .
O11 Cr3 O6 C11 91.1(11) . .
F3 Cr3 O6 C11 0.4(11) . .
O9 Cr3 O6 C11 -177.6(11) . .
O8 Cr3 O6 C11 -89.7(11) . .
O8 C16 O7 Cr4 5.0(14) . .
C17 C16 O7 Cr4 178.5(7) . .
F3 Cr4 O7 C16 10.0(8) . .
F4 Cr4 O7 C16 99.3(8) . .
O4 Cr4 O7 C16 -136(18) . .
O5 Cr4 O7 C16 -81.5(8) . .
O2 Cr4 O7 C16 -168.5(8) . .
O7 C16 O8 Cr3 12.3(13) . .
C17 C16 O8 Cr3 -161.3(7) . .
F2 Cr3 O8 C16 -125.2(7) . .
O11 Cr3 O8 C16 78(8) . .
F3 Cr3 O8 C16 -36.1(7) . .
O9 Cr3 O8 C16 142.2(8) . .
O6 Cr3 O8 C16 56.0(8) . .
O10 C21 O9 Cr3 -9.4(15) . .
C22 C21 O9 Cr3 166.6(6) . .
F2 Cr3 O9 C21 37.7(9) . .
O11 Cr3 O9 C21 -54.8(9) . .
F3 Cr3 O9 C21 167(5) . .
O6 Cr3 O9 C21 -142.6(9) . .
O8 Cr3 O9 C21 127.0(9) . .
O9 C21 O10 Cr2 -15.4(14) . .
C22 C21 O10 Cr2 168.6(6) . .
F1 Cr2 O10 C21 95(16) . .
O15 Cr2 O10 C21 -91.2(8) . .
F2 Cr2 O10 C21 0.4(8) . .
O13 Cr2 O10 C21 177.9(8) . .
O12 Cr2 O10 C21 90.3(8) . .
O12 C26 O11 Cr3 -2.7(14) . .
C27 C26 O11 Cr3 -174.8(7) . .
F2 Cr3 O11 C26 -8.5(9) . .
F3 Cr3 O11 C26 -97.7(9) . .
O9 Cr3 O11 C26 84.1(9) . .
O6 Cr3 O11 C26 170.3(9) . .
O8 Cr3 O11 C26 148(7) . .
O11 C26 O12 Cr2 -20.0(12) . .
C27 C26 O12 Cr2 152.3(7) . .
F1 Cr2 O12 C26 129.9(7) . .
O15 Cr2 O12 C26 -84(5) . .
F2 Cr2 O12 C26 42.5(7) . .
O13 Cr2 O12 C26 -137.2(7) . .
O10 Cr2 O12 C26 -50.1(7) . .
O14 C31 O13 Cr2 -5.9(13) . .
C32 C31 O13 Cr2 178.2(6) . .
F1 Cr2 O13 C31 -24.2(8) . .
O15 Cr2 O13 C31 69.0(8) . .
F2 Cr2 O13 C31 -120(5) . .
O10 Cr2 O13 C31 156.6(8) . .
O12 Cr2 O13 C31 -113.1(8) . .
O13 C31 O14 Cr1 18.5(14) . .
C32 C31 O14 Cr1 -165.5(6) . .
F1 Cr1 O14 C31 5.2(9) . .
F1 Cr1 O14 C31 38(12) 2 .
O14 Cr1 O14 C31 -174.2(10) 2 .
O16 Cr1 O14 C31 96.8(9) 2 .
O16 Cr1 O14 C31 -86.3(9) . .
O16 C36 O15 Cr2 -12.7(12) . .
C37 C36 O15 Cr2 158.7(6) . .
F1 Cr2 O15 C36 22.4(7) . .
F2 Cr2 O15 C36 109.9(7) . .
O13 Cr2 O15 C36 -70.5(7) . .
O10 Cr2 O15 C36 -157.5(7) . .
O12 Cr2 O15 C36 -123(5) . .
O15 C36 O16 Cr1 21.9(12) . .
C37 C36 O16 Cr1 -149.4(6) . .
F1 Cr1 O16 C36 -36.7(7) . .
F1 Cr1 O16 C36 -122.9(7) 2 .
O14 Cr1 O16 C36 56.1(7) . .
O14 Cr1 O16 C36 144.4(7) 2 .
O16 Cr1 O16 C36 100.2(7) 2 .
